data_7239002
loop_
_publ_author_name
'Basavaiah, Deevi'
'Kumar, Katta Santosh'
'Aravindu, Kunche'
'Lingaiah, Balthu'

_publ_section_title
;
 The Baylis--Hillman acetates in organic synthesis: development of a
 facile strategy for synthesis of functionalized unsaturated benzo-fused
 macrocyclic ethers and [n] metacyclophanes
;
_journal_issue 25
_journal_name_full 'RSC Advances'
_journal_page_first 9629
_journal_paper_doi 10.1039/c3ra40926k
_journal_volume 3
_journal_year 2013
_chemical_formula_moiety 'C23 H26 O5'
_chemical_formula_sum 'C23 H26 O5'
_chemical_formula_weight 382.44
_chemical_melting_point 443(2)
_chemical_name_common macrocycle
_chemical_name_systematic
;
(4E,15E)-10,10-Dimethyl-2,7-dioxa-15-methoxycarbonyltricyclo[15.3.1.08,13]henicosane-1(21),4,-8(13),15,17,19-hexaen-12-one
;
_space_group_IT_number 19
_space_group_name_Hall 'P 2ac 2ab'
_space_group_name_H-M_alt 'P 21 21 21'
_symmetry_cell_setting orthorhombic
_symmetry_space_group_name_H-M 'P 21 21 21'
_atom_sites_solution_hydrogens geom
_atom_sites_solution_primary direct
_atom_sites_solution_secondary difmap
_audit_creation_method SHELXL-97
_cell_angle_alpha 90.00
_cell_angle_beta 90.00
_cell_angle_gamma 90.00
_cell_formula_units_Z 4
_cell_length_a 12.1101(10)
_cell_length_b 12.3001(10)
_cell_length_c 13.4920(11)
_cell_measurement_reflns_used 3450
_cell_measurement_temperature 273(2)
_cell_volume 2009.7(3)
_computing_cell_refinement 'Bruker SMART'
_computing_data_collection 'Bruker SMART'
_computing_molecular_graphics 'Bruker SHELXTL'
_computing_publication_material 'Bruker SHELXTL'
_computing_structure_refinement 'SHELXL-97 (Sheldrick, 1997)'
_computing_structure_solution 'SHELXS-97 (Sheldrick, 1990)'
_diffrn_ambient_temperature 273(2)
_diffrn_measured_fraction_theta_full 1.000
_diffrn_measured_fraction_theta_max 1.000
_diffrn_measurement_device_type 'CCD area detector'
_diffrn_measurement_method 'phi and omega scans'
_diffrn_radiation_monochromator graphite
_diffrn_radiation_source 'fine-focus sealed tube'
_diffrn_radiation_type MoK\a
_diffrn_radiation_wavelength 0.71073
_diffrn_reflns_av_R_equivalents 0.0429
_diffrn_reflns_av_sigmaI/netI 0.0304
_diffrn_reflns_limit_h_max 14
_diffrn_reflns_limit_h_min -14
_diffrn_reflns_limit_k_max 14
_diffrn_reflns_limit_k_min -14
_diffrn_reflns_limit_l_max 16
_diffrn_reflns_limit_l_min -16
_diffrn_reflns_number 19658
_diffrn_reflns_theta_full 25.13
_diffrn_reflns_theta_max 25.13
_diffrn_reflns_theta_min 2.24
_exptl_absorpt_coefficient_mu 0.088
_exptl_absorpt_correction_T_max 0.9912
_exptl_absorpt_correction_T_min 0.9757
_exptl_absorpt_correction_type empirical
_exptl_absorpt_process_details 'bruker sadabs'
_exptl_crystal_colour colorless
_exptl_crystal_density_diffrn 1.264
_exptl_crystal_density_method 'not measured'
_exptl_crystal_description block
_exptl_crystal_F_000 816
_exptl_crystal_size_max 0.28
_exptl_crystal_size_mid 0.18
_exptl_crystal_size_min 0.10
_refine_diff_density_max 0.573
_refine_diff_density_min -0.150
_refine_diff_density_rms 0.039
_refine_ls_abs_structure_details 'Flack H D (1983), Acta Cryst. A39, 876-881'
_refine_ls_abs_structure_Flack -0.2(17)
_refine_ls_extinction_method none
_refine_ls_goodness_of_fit_ref 1.142
_refine_ls_hydrogen_treatment constr
_refine_ls_matrix_type full
_refine_ls_number_parameters 256
_refine_ls_number_reflns 3606
_refine_ls_number_restraints 0
_refine_ls_restrained_S_all 1.142
_refine_ls_R_factor_all 0.0693
_refine_ls_R_factor_gt 0.0631
_refine_ls_shift/su_max 0.000
_refine_ls_shift/su_mean 0.000
_refine_ls_structure_factor_coef Fsqd
_refine_ls_weighting_details 'calc w=1/[\s^2^(Fo^2^)+(0.0542P)^2^+0.7367P] where P=(Fo^2^+2Fc^2^)/3'
_refine_ls_weighting_scheme calc
_refine_ls_wR_factor_gt 0.1357
_refine_ls_wR_factor_ref 0.1395
_reflns_number_gt 3308
_reflns_number_total 3606
_reflns_threshold_expression >2sigma(I)
_cod_data_source_file c3ra40926k.txt
_cod_data_source_block 7a-E
_cod_depositor_comments
;
The following automatic conversions were performed:

data item '_symmetry_cell_setting' value 'Orthorhombic' was changed
to 'orthorhombic' in accordance with the
/home/saulius/struct/COD-crude-data/automatic-downloads/DataCite-retrospective/RSC/depositions/lib/dictionaries/cif_core.dic
dictionary named 'cif_core.dic' version 2.4.2 last updated on
2011-04-26.

Automatic conversion script
Id: cif_fix_values 6909 2019-04-08 15:41:33Z antanas 
;
_cod_original_sg_symbol_H-M 'P2(1)2(1)2(1) '
_cod_database_code 7239002

loop_
_symmetry_equiv_pos_as_xyz
'x, y, z'
'-x+1/2, -y, z+1/2'
'-x, y+1/2, -z+1/2'
'x+1/2, -y+1/2, -z'

loop_
_atom_site_label
_atom_site_type_symbol
_atom_site_fract_x
_atom_site_fract_y
_atom_site_fract_z
_atom_site_U_iso_or_equiv
_atom_site_adp_type
_atom_site_occupancy
_atom_site_symmetry_multiplicity
_atom_site_calc_flag
_atom_site_refinement_flags
O2 O 0.22860(18) 0.91690(18) 0.72012(17) 0.0536(6) Uani 1 1 d .
O5 O -0.27579(18) 0.7701(2) 0.65543(18) 0.0633(7) Uani 1 1 d .
C10 C 0.1202(2) 0.7636(2) 0.6983(2) 0.0385(7) Uani 1 1 d .
O1 O 0.1203(2) 0.8743(2) 1.06907(17) 0.0623(7) Uani 1 1 d .
O4 O -0.1519(2) 0.8195(2) 0.54316(19) 0.0723(8) Uani 1 1 d .
C15 C 0.2193(2) 0.8060(2) 0.7200(2) 0.0408(7) Uani 1 1 d .
C11 C 0.1143(3) 0.6477(3) 0.6738(2) 0.0471(8) Uani 1 1 d .
C6 C -0.0533(2) 0.7312(2) 0.8846(2) 0.0401(7) Uani 1 1 d .
C2 C 0.0626(3) 0.7964(3) 1.0171(2) 0.0473(8) Uani 1 1 d .
C3 C 0.0670(3) 0.6929(3) 1.0565(3) 0.0604(10) Uani 1 1 d .
H3 H 0.1071 0.6796 1.1140 0.072 Uiso 1 1 calc R
C13 C 0.3022(3) 0.6217(3) 0.7579(3) 0.0503(8) Uani 1 1 d .
C8 C -0.0915(2) 0.7909(2) 0.7092(2) 0.0385(7) Uani 1 1 d .
C14 C 0.3230(2) 0.7408(3) 0.7335(3) 0.0529(8) Uani 1 1 d .
H14A H 0.3662 0.7730 0.7864 0.063 Uiso 1 1 calc R
H14B H 0.3663 0.7450 0.6731 0.063 Uiso 1 1 calc R
C20 C -0.1738(3) 0.7959(3) 0.6270(3) 0.0466(8) Uani 1 1 d .
O3 O 0.0313(2) 0.6077(2) 0.6388(2) 0.0695(8) Uani 1 1 d .
C5 C -0.0498(3) 0.6288(3) 0.9264(2) 0.0537(9) Uani 1 1 d .
H5 H -0.0895 0.5723 0.8976 0.064 Uiso 1 1 calc R
C1 C 0.0030(3) 0.8165(3) 0.9310(2) 0.0423(7) Uani 1 1 d .
H1 H 0.0006 0.8862 0.9044 0.051 Uiso 1 1 calc R
C7 C -0.1212(2) 0.7483(2) 0.7956(2) 0.0398(7) Uani 1 1 d .
H7 H -0.1945 0.7264 0.8004 0.048 Uiso 1 1 calc R
C9 C 0.0211(2) 0.8365(3) 0.6827(2) 0.0453(7) Uani 1 1 d .
H9A H 0.0195 0.8576 0.6135 0.054 Uiso 1 1 calc R
H9B H 0.0323 0.9022 0.7212 0.054 Uiso 1 1 calc R
C12 C 0.2169(3) 0.5792(3) 0.6852(3) 0.0581(9) Uani 1 1 d .
H12A H 0.2517 0.5723 0.6208 0.070 Uiso 1 1 calc R
H12B H 0.1949 0.5070 0.7061 0.070 Uiso 1 1 calc R
C16 C 0.2934(3) 0.9691(3) 0.7970(3) 0.0588(9) Uani 1 1 d .
H16A H 0.2942 1.0471 0.7862 0.071 Uiso 1 1 calc R
H16B H 0.3689 0.9431 0.7941 0.071 Uiso 1 1 calc R
C17 C 0.2447(3) 0.9445(3) 0.8989(4) 0.0743(12) Uani 1 1 d .
H17 H 0.2635 0.8791 0.9292 0.089 Uiso 1 1 calc R
C4 C 0.0117(3) 0.6094(3) 1.0101(3) 0.0626(10) Uani 1 1 d .
H4 H 0.0160 0.5393 1.0357 0.075 Uiso 1 1 calc R
C19 C 0.1170(3) 0.9823(3) 1.0341(3) 0.0639(10) Uani 1 1 d .
H19A H 0.1430 1.0295 1.0867 0.077 Uiso 1 1 calc R
H19B H 0.0404 1.0010 1.0215 0.077 Uiso 1 1 calc R
C18 C 0.1813(3) 1.0070(4) 0.9436(3) 0.0708(11) Uani 1 1 d .
H18 H 0.1735 1.0765 0.9175 0.085 Uiso 1 1 calc R
C23 C 0.2610(3) 0.6114(3) 0.8639(3) 0.0685(11) Uani 1 1 d .
H23A H 0.1948 0.6535 0.8718 0.103 Uiso 1 1 calc R
H23B H 0.3166 0.6377 0.9087 0.103 Uiso 1 1 calc R
H23C H 0.2456 0.5365 0.8782 0.103 Uiso 1 1 calc R
C22 C 0.4097(3) 0.5575(3) 0.7467(3) 0.0719(12) Uani 1 1 d .
H22A H 0.3970 0.4829 0.7642 0.108 Uiso 1 1 calc R
H22B H 0.4649 0.5877 0.7897 0.108 Uiso 1 1 calc R
H22C H 0.4346 0.5617 0.6793 0.108 Uiso 1 1 calc R
C21 C -0.3588(3) 0.7692(5) 0.5785(3) 0.0916(15) Uani 1 1 d .
H21A H -0.3700 0.8418 0.5545 0.137 Uiso 1 1 calc R
H21B H -0.4269 0.7416 0.6049 0.137 Uiso 1 1 calc R
H21C H -0.3347 0.7235 0.5250 0.137 Uiso 1 1 calc R

loop_
_atom_site_aniso_label
_atom_site_aniso_U_11
_atom_site_aniso_U_22
_atom_site_aniso_U_33
_atom_site_aniso_U_23
_atom_site_aniso_U_13
_atom_site_aniso_U_12
O2 0.0467(12) 0.0498(13) 0.0644(14) 0.0020(11) -0.0021(11) -0.0102(10)
O5 0.0388(12) 0.0882(18) 0.0628(15) 0.0083(13) -0.0179(11) -0.0064(12)
C10 0.0353(14) 0.0486(17) 0.0316(15) 0.0006(13) 0.0034(12) -0.0043(13)
O1 0.0710(16) 0.0750(17) 0.0407(13) -0.0014(12) -0.0149(12) 0.0019(14)
O4 0.0665(17) 0.103(2) 0.0478(15) 0.0147(14) -0.0146(13) -0.0077(15)
C15 0.0439(16) 0.0425(17) 0.0361(15) 0.0005(13) 0.0088(13) -0.0052(14)
C11 0.0397(17) 0.0560(19) 0.0455(18) -0.0064(15) 0.0010(14) -0.0048(15)
C6 0.0342(14) 0.0488(18) 0.0373(16) 0.0040(14) 0.0088(13) -0.0003(13)
C2 0.0425(17) 0.068(2) 0.0312(15) 0.0011(15) 0.0016(13) 0.0024(16)
C3 0.062(2) 0.080(3) 0.0390(18) 0.0203(19) -0.0007(16) 0.008(2)
C13 0.0376(17) 0.057(2) 0.056(2) -0.0084(16) -0.0018(15) 0.0049(15)
C8 0.0357(15) 0.0359(15) 0.0439(17) -0.0014(13) -0.0027(13) 0.0030(12)
C14 0.0321(15) 0.068(2) 0.058(2) -0.0084(17) 0.0048(14) -0.0016(15)
C20 0.0447(18) 0.0469(18) 0.048(2) -0.0045(16) -0.0085(14) 0.0028(15)
O3 0.0448(13) 0.0672(17) 0.096(2) -0.0277(15) -0.0142(13) -0.0079(12)
C5 0.057(2) 0.056(2) 0.049(2) 0.0092(16) 0.0025(16) -0.0105(17)
C1 0.0428(17) 0.0440(17) 0.0403(16) 0.0013(13) 0.0013(14) 0.0008(14)
C7 0.0306(14) 0.0419(16) 0.0468(18) -0.0037(14) 0.0015(13) -0.0004(12)
C9 0.0435(17) 0.0506(18) 0.0419(16) 0.0083(14) -0.0077(14) -0.0049(14)
C12 0.056(2) 0.0475(18) 0.071(2) -0.0111(17) -0.0011(18) -0.0001(16)
C16 0.0474(19) 0.058(2) 0.071(2) -0.0056(18) 0.0050(18) -0.0171(16)
C17 0.061(3) 0.063(2) 0.099(3) -0.014(2) -0.018(2) -0.009(2)
C4 0.070(2) 0.059(2) 0.059(2) 0.0227(18) 0.005(2) 0.001(2)
C19 0.066(2) 0.078(3) 0.048(2) -0.0183(19) -0.0102(18) -0.005(2)
C18 0.065(3) 0.068(3) 0.080(3) -0.010(2) -0.005(2) -0.014(2)
C23 0.068(2) 0.082(3) 0.056(2) 0.008(2) 0.0084(19) 0.014(2)
C22 0.053(2) 0.078(3) 0.085(3) -0.020(2) -0.003(2) 0.0181(19)
C21 0.060(2) 0.128(4) 0.087(3) 0.009(3) -0.036(2) -0.007(3)

loop_
_atom_type_symbol
_atom_type_description
_atom_type_scat_dispersion_real
_atom_type_scat_dispersion_imag
_atom_type_scat_source
C C 0.0033 0.0016 'International Tables Vol C Tables 4.2.6.8 and 6.1.1.4'
H H 0.0000 0.0000 'International Tables Vol C Tables 4.2.6.8 and 6.1.1.4'
O O 0.0106 0.0060 'International Tables Vol C Tables 4.2.6.8 and 6.1.1.4'

loop_
_geom_angle_atom_site_label_1
_geom_angle_atom_site_label_2
_geom_angle_atom_site_label_3
_geom_angle
C15 O2 C16 119.1(3)
C20 O5 C21 116.1(3)
C15 C10 C11 118.1(3)
C15 C10 C9 120.6(3)
C11 C10 C9 120.4(3)
C2 O1 C19 118.1(3)
C10 C15 O2 117.5(3)
C10 C15 C14 124.6(3)
O2 C15 C14 117.6(3)
O3 C11 C10 121.5(3)
O3 C11 C12 119.6(3)
C10 C11 C12 118.7(3)
C5 C6 C1 119.1(3)
C5 C6 C7 118.8(3)
C1 C6 C7 122.0(3)
O1 C2 C3 115.2(3)
O1 C2 C1 124.4(3)
C3 C2 C1 120.4(3)
C4 C3 C2 119.6(3)
C4 C3 H3 120.2
C2 C3 H3 120.2
C12 C13 C23 110.9(3)
C12 C13 C14 107.7(3)
C23 C13 C14 109.8(3)
C12 C13 C22 109.7(3)
C23 C13 C22 109.2(3)
C14 C13 C22 109.5(3)
C7 C8 C20 119.2(3)
C7 C8 C9 126.6(3)
C20 C8 C9 114.3(3)
C15 C14 C13 113.7(2)
C15 C14 H14A 108.8
C13 C14 H14A 108.8
C15 C14 H14B 108.8
C13 C14 H14B 108.8
H14A C14 H14B 107.7
O4 C20 O5 122.4(3)
O4 C20 C8 124.3(3)
O5 C20 C8 113.4(3)
C4 C5 C6 120.7(3)
C4 C5 H5 119.6
C6 C5 H5 119.6
C2 C1 C6 119.6(3)
C2 C1 H1 120.2
C6 C1 H1 120.2
C8 C7 C6 128.5(3)
C8 C7 H7 115.7
C6 C7 H7 115.7
C10 C9 C8 117.5(2)
C10 C9 H9A 107.9
C8 C9 H9A 107.9
C10 C9 H9B 107.9
C8 C9 H9B 107.9
H9A C9 H9B 107.2
C11 C12 C13 115.7(3)
C11 C12 H12A 108.4
C13 C12 H12A 108.4
C11 C12 H12B 108.4
C13 C12 H12B 108.4
H12A C12 H12B 107.4
O2 C16 C17 110.3(3)
O2 C16 H16A 109.6
C17 C16 H16A 109.6
O2 C16 H16B 109.6
C17 C16 H16B 109.6
H16A C16 H16B 108.1
C18 C17 C16 123.6(4)
C18 C17 H17 118.2
C16 C17 H17 118.2
C5 C4 C3 120.5(3)
C5 C4 H4 119.7
C3 C4 H4 119.7
O1 C19 C18 117.0(3)
O1 C19 H19A 108.0
C18 C19 H19A 108.0
O1 C19 H19B 108.0
C18 C19 H19B 108.0
H19A C19 H19B 107.3
C17 C18 C19 126.8(4)
C17 C18 H18 116.6
C19 C18 H18 116.6
C13 C23 H23A 109.5
C13 C23 H23B 109.5
H23A C23 H23B 109.5
C13 C23 H23C 109.5
H23A C23 H23C 109.5
H23B C23 H23C 109.5
C13 C22 H22A 109.5
C13 C22 H22B 109.5
H22A C22 H22B 109.5
C13 C22 H22C 109.5
H22A C22 H22C 109.5
H22B C22 H22C 109.5
O5 C21 H21A 109.5
O5 C21 H21B 109.5
H21A C21 H21B 109.5
O5 C21 H21C 109.5
H21A C21 H21C 109.5
H21B C21 H21C 109.5

loop_
_geom_bond_atom_site_label_1
_geom_bond_atom_site_label_2
_geom_bond_distance
O2 C15 1.369(4)
O2 C16 1.451(4)
O5 C20 1.331(4)
O5 C21 1.445(4)
C10 C15 1.341(4)
C10 C11 1.464(4)
C10 C9 1.513(4)
O1 C2 1.377(4)
O1 C19 1.410(5)
O4 C20 1.198(4)
C15 C14 1.501(4)
C11 O3 1.215(4)
C11 C12 1.510(5)
C6 C5 1.381(5)
C6 C1 1.400(4)
C6 C7 1.471(4)
C2 C3 1.381(5)
C2 C1 1.390(4)
C3 C4 1.376(5)
C3 H3 0.9300
C13 C12 1.517(5)
C13 C23 1.520(5)
C13 C14 1.522(5)
C13 C22 1.530(4)
C8 C7 1.328(4)
C8 C20 1.492(4)
C8 C9 1.517(4)
C14 H14A 0.9700
C14 H14B 0.9700
C5 C4 1.374(5)
C5 H5 0.9300
C1 H1 0.9300
C7 H7 0.9300
C9 H9A 0.9700
C9 H9B 0.9700
C12 H12A 0.9700
C12 H12B 0.9700
C16 C17 1.526(6)
C16 H16A 0.9700
C16 H16B 0.9700
C17 C18 1.242(6)
C17 H17 0.9300
C4 H4 0.9300
C19 C18 1.480(5)
C19 H19A 0.9700
C19 H19B 0.9700
C18 H18 0.9300
C23 H23A 0.9600
C23 H23B 0.9600
C23 H23C 0.9600
C22 H22A 0.9600
C22 H22B 0.9600
C22 H22C 0.9600
C21 H21A 0.9600
C21 H21B 0.9600
C21 H21C 0.9600
